data_4027967
loop_
_publ_author_name
'Lei Zhao'
'Yudao Ma'
'Fuyan He'
'Wenzeng Duan'
'Jianqiang Chen'
'Chun Song'

_publ_section_title
;
 Enantioselective \b-Boration of Acyclic Enones by a
 [2.2]Paracyclophane-Based N-Heterocyclic Carbene Copper(I) Catalyst
;
_journal_name_full 'Journal of Organic Chemistry'
_journal_page_first 1677
_journal_page_last 1681
_journal_paper_doi 10.1021/jo302694d
_journal_volume 78
_journal_year 2013
_chemical_formula_sum 'C27 H30 Cl N3 O3'
_chemical_formula_weight 479.99
_chemical_name_systematic
; 
 ? 
;
_space_group_IT_number 19
_symmetry_cell_setting orthorhombic
_symmetry_space_group_name_Hall 'P 2ac 2ab'
_symmetry_space_group_name_H-M 'P 21 21 21'
_atom_sites_solution_hydrogens geom
_atom_sites_solution_primary direct
_atom_sites_solution_secondary difmap
_audit_creation_method SHELXL-97
_cell_angle_alpha 90.00
_cell_angle_beta 90.00
_cell_angle_gamma 90.00
_cell_formula_units_Z 4
_cell_length_a 9.174(4)
_cell_length_b 11.595(4)
_cell_length_c 23.778(10)
_cell_measurement_temperature 273(2)
_cell_volume 2529.3(18)
_computing_structure_refinement 'SHELXL-97 (Sheldrick, 1997)'
_computing_structure_solution 'SHELXS-97 (Sheldrick, 1990)'
_diffrn_ambient_temperature 273(2)
_diffrn_measured_fraction_theta_full 1.000
_diffrn_measured_fraction_theta_max 1.000
_diffrn_radiation_monochromator graphite
_diffrn_radiation_source 'fine-focus sealed tube'
_diffrn_radiation_type MoK\a
_diffrn_radiation_wavelength 0.71073
_diffrn_reflns_av_R_equivalents 0.0399
_diffrn_reflns_av_sigmaI/netI 0.0468
_diffrn_reflns_limit_h_max 10
_diffrn_reflns_limit_h_min -10
_diffrn_reflns_limit_k_max 11
_diffrn_reflns_limit_k_min -13
_diffrn_reflns_limit_l_max 28
_diffrn_reflns_limit_l_min -21
_diffrn_reflns_number 12585
_diffrn_reflns_theta_full 25.04
_diffrn_reflns_theta_max 25.04
_diffrn_reflns_theta_min 1.71
_exptl_absorpt_coefficient_mu 0.184
_exptl_absorpt_correction_T_max 0.9909
_exptl_absorpt_correction_T_min 0.9729
_exptl_crystal_density_diffrn 1.261
_exptl_crystal_F_000 1016
_exptl_crystal_size_max 0.15
_exptl_crystal_size_mid 0.10
_exptl_crystal_size_min 0.05
_refine_diff_density_max 0.368
_refine_diff_density_min -0.407
_refine_diff_density_rms 0.041
_refine_ls_abs_structure_details 'Flack H D (1983), Acta Cryst. A39, 876-881'
_refine_ls_abs_structure_Flack 0.11(13)
_refine_ls_extinction_method none
_refine_ls_goodness_of_fit_ref 0.952
_refine_ls_hydrogen_treatment mixed
_refine_ls_matrix_type full
_refine_ls_number_parameters 319
_refine_ls_number_reflns 4475
_refine_ls_number_restraints 12
_refine_ls_restrained_S_all 0.954
_refine_ls_R_factor_all 0.0932
_refine_ls_R_factor_gt 0.0556
_refine_ls_shift/su_max 0.117
_refine_ls_shift/su_mean 0.004
_refine_ls_structure_factor_coef Fsqd
_refine_ls_weighting_details 'calc w=1/[\s^2^(Fo^2^)+(0.0905P)^2^+0.6606P] where P=(Fo^2^+2Fc^2^)/3'
_refine_ls_weighting_scheme calc
_refine_ls_wR_factor_gt 0.1393
_refine_ls_wR_factor_ref 0.1698
_reflns_number_gt 2922
_reflns_number_total 4475
_reflns_threshold_expression >2sigma(I)
_cod_data_source_file jo302694d_si_001.cif
_cod_data_source_block test
_cod_original_cell_volume 2529.2(17)
_cod_database_code 4027967

loop_
_symmetry_equiv_pos_as_xyz
'x, y, z'
'-x+1/2, -y, z+1/2'
'-x, y+1/2, -z+1/2'
'x+1/2, -y+1/2, -z'

loop_
_atom_site_label
_atom_site_type_symbol
_atom_site_fract_x
_atom_site_fract_y
_atom_site_fract_z
_atom_site_U_iso_or_equiv
_atom_site_adp_type
_atom_site_occupancy
_atom_site_symmetry_multiplicity
_atom_site_calc_flag
_atom_site_refinement_flags
C1 C 0.4957(6) 0.3667(4) 0.8054(2) 0.0834(14) Uani 1 1 d .
C2 C 0.5828(8) 0.3629(4) 0.7582(2) 0.0963(17) Uani 1 1 d .
H2 H 0.5412 0.3713 0.7227 0.116 Uiso 1 1 calc R
C3 C 0.7319(8) 0.3466(4) 0.7630(2) 0.0958(17) Uani 1 1 d .
H3 H 0.7894 0.3459 0.7308 0.115 Uiso 1 1 calc R
C4 C 0.7972(5) 0.3311(3) 0.8156(2) 0.0760(13) Uani 1 1 d .
C5 C 0.7056(5) 0.3067(3) 0.86017(18) 0.0702(12) Uani 1 1 d .
H5 H 0.7433 0.2774 0.8935 0.084 Uiso 1 1 calc R
C6 C 0.5562(6) 0.3262(3) 0.85489(18) 0.0725(12) Uani 1 1 d .
H6 H 0.4956 0.3115 0.8854 0.087 Uiso 1 1 calc R
C7 C 0.9538(6) 0.3641(4) 0.8259(3) 0.1095(18) Uani 1 1 d .
H7A H 1.0119 0.3397 0.7940 0.131 Uiso 1 1 calc R
H7B H 0.9889 0.3230 0.8587 0.131 Uiso 1 1 calc R
C8 C 0.9771(5) 0.4971(4) 0.83528(18) 0.0725(11) Uani 1 1 d .
H8A H 1.0277 0.5088 0.8706 0.087 Uiso 1 1 calc R
H8B H 1.0388 0.5269 0.8055 0.087 Uiso 1 1 calc R
C9 C 0.8384(4) 0.5639(3) 0.83618(15) 0.0556(9) Uani 1 1 d .
C10 C 0.7788(6) 0.6043(3) 0.78657(16) 0.0701(11) Uani 1 1 d .
H10 H 0.8401 0.6196 0.7563 0.084 Uiso 1 1 calc R
C11 C 0.6298(6) 0.6227(3) 0.78059(18) 0.0755(13) Uani 1 1 d .
H11 H 0.5933 0.6502 0.7466 0.091 Uiso 1 1 calc R
C12 C 0.5354(5) 0.6006(3) 0.82462(19) 0.0698(11) Uani 1 1 d .
C13 C 0.5964(4) 0.5867(3) 0.87711(16) 0.0594(10) Uani 1 1 d .
H13 H 0.5376 0.5891 0.9089 0.071 Uiso 1 1 calc R
C14 C 0.7443(4) 0.5694(3) 0.88270(13) 0.0484(8) Uani 1 1 d .
C15 C 0.3763(6) 0.5662(5) 0.8147(3) 0.1074(18) Uani 1 1 d .
H15A H 0.3401 0.6065 0.7818 0.129 Uiso 1 1 calc R
H15B H 0.3185 0.5907 0.8468 0.129 Uiso 1 1 calc R
C16 C 0.3554(6) 0.4355(6) 0.8062(3) 0.126(2) Uani 1 1 d .
H16A H 0.2938 0.4062 0.8361 0.151 Uiso 1 1 calc R
H16B H 0.3046 0.4231 0.7709 0.151 Uiso 1 1 calc R
C17 C 0.7357(4) 0.4802(3) 0.97746(14) 0.0541(9) Uani 1 1 d .
H17 H 0.6519 0.4357 0.9735 0.065 Uiso 1 1 calc R
C18 C 0.9282(4) 0.5637(3) 1.01136(16) 0.0597(9) Uani 1 1 d .
C19 C 1.0407(5) 0.5935(4) 1.05501(18) 0.0811(12) Uani 1 1 d .
H19A H 1.1275 0.5473 1.0491 0.097 Uiso 1 1 calc R
H19B H 1.0674 0.6741 1.0516 0.097 Uiso 1 1 calc R
C20 C 0.9307(6) 0.4583(4) 1.11346(18) 0.0892(15) Uani 1 1 d .
H20A H 0.9158 0.4389 1.1527 0.107 Uiso 1 1 calc R
H20B H 1.0024 0.4053 1.0982 0.107 Uiso 1 1 calc R
C21 C 0.7858(5) 0.4442(3) 1.08122(14) 0.0689(12) Uani 1 1 d .
H21 H 0.7639 0.3618 1.0776 0.083 Uiso 1 1 calc R
C22 C 0.6553(5) 0.5044(3) 1.10653(14) 0.0661(11) Uani 1 1 d .
C23 C 0.5427(7) 0.4400(4) 1.1295(2) 0.1053(18) Uani 1 1 d .
H23 H 0.5484 0.3599 1.1291 0.126 Uiso 1 1 calc R
C24 C 0.4215(8) 0.4931(6) 1.1532(2) 0.117(2) Uani 1 1 d .
H24 H 0.3480 0.4485 1.1691 0.141 Uiso 1 1 calc R
C25 C 0.4103(7) 0.6091(5) 1.1532(2) 0.0982(16) Uani 1 1 d .
H25 H 0.3275 0.6447 1.1676 0.118 Uiso 1 1 calc R
C26 C 0.5230(6) 0.6748(4) 1.1316(2) 0.0893(14) Uani 1 1 d .
H26 H 0.5175 0.7549 1.1329 0.107 Uiso 1 1 calc R
C27 C 0.6433(5) 0.6227(3) 1.10797(19) 0.0779(13) Uani 1 1 d .
H27 H 0.7172 0.6680 1.0928 0.094 Uiso 1 1 calc R
Cl1 Cl 0.53794(17) 0.22507(13) 0.01385(7) 0.1205(6) Uani 1 1 d .
N1 N 0.7987(3) 0.5433(2) 0.93809(11) 0.0514(7) Uani 1 1 d .
N2 N 0.9226(3) 0.5969(3) 0.95897(12) 0.0589(8) Uani 1 1 d .
N3 N 0.8156(4) 0.4926(2) 1.02409(11) 0.0562(8) Uani 1 1 d .
O1 O 0.9839(4) 0.5721(3) 1.10941(12) 0.0845(9) Uani 1 1 d .
O2 O 0.3858(7) 0.6457(5) 0.9910(2) 0.166(2) Uani 1 1 d DU
O3 O 0.3272(7) 0.4192(6) 0.9795(3) 0.198(3) Uani 1 1 d DU
H3A H 0.264(8) 0.400(11) 0.955(3) 0.238 Uiso 1 1 d D
H2A H 0.404(10) 0.691(6) 1.018(3) 0.238 Uiso 1 1 d D
H2B H 0.318(8) 0.657(8) 0.967(3) 0.238 Uiso 1 1 d D
H3B H 0.304(10) 0.423(10) 1.0141(10) 0.238 Uiso 1 1 d D

loop_
_atom_site_aniso_label
_atom_site_aniso_U_11
_atom_site_aniso_U_22
_atom_site_aniso_U_33
_atom_site_aniso_U_23
_atom_site_aniso_U_13
_atom_site_aniso_U_12
C1 0.097(4) 0.060(3) 0.093(4) -0.001(2) -0.036(3) -0.023(2)
C2 0.155(6) 0.064(3) 0.071(3) -0.004(2) -0.032(4) -0.025(3)
C3 0.162(6) 0.054(3) 0.071(3) -0.011(2) 0.029(4) -0.011(3)
C4 0.098(4) 0.043(2) 0.087(3) -0.010(2) 0.018(3) 0.009(2)
C5 0.093(3) 0.043(2) 0.075(3) -0.0007(18) -0.010(3) 0.002(2)
C6 0.093(3) 0.050(2) 0.075(3) -0.003(2) 0.003(2) -0.021(2)
C7 0.086(4) 0.077(3) 0.165(5) -0.010(3) 0.019(4) 0.017(3)
C8 0.067(3) 0.080(3) 0.070(2) -0.003(2) 0.016(2) 0.000(2)
C9 0.068(2) 0.0455(19) 0.053(2) -0.0006(16) 0.0031(18) -0.0102(18)
C10 0.103(4) 0.056(2) 0.051(2) 0.0052(18) 0.003(2) -0.004(2)
C11 0.124(4) 0.046(2) 0.057(3) 0.0062(18) -0.023(3) 0.000(2)
C12 0.075(3) 0.051(2) 0.083(3) 0.003(2) -0.027(2) 0.010(2)
C13 0.063(2) 0.049(2) 0.066(2) -0.0035(17) -0.0026(19) 0.0051(18)
C14 0.061(2) 0.0418(18) 0.0425(18) 0.0001(14) -0.0059(16) -0.0023(17)
C15 0.092(4) 0.093(4) 0.137(5) -0.005(3) -0.048(3) 0.010(3)
C16 0.093(4) 0.108(4) 0.176(6) 0.006(4) -0.059(4) -0.010(4)
C17 0.068(2) 0.0473(19) 0.0465(19) -0.0039(15) 0.0018(19) -0.0073(17)
C18 0.068(2) 0.055(2) 0.056(2) -0.0029(18) -0.0054(19) 0.0019(19)
C19 0.088(3) 0.085(3) 0.070(3) -0.010(2) -0.024(3) 0.002(3)
C20 0.138(4) 0.076(3) 0.054(2) 0.002(2) -0.016(3) 0.037(3)
C21 0.120(4) 0.0403(19) 0.0462(19) 0.0076(16) 0.002(2) 0.009(2)
C22 0.111(3) 0.047(2) 0.0403(19) -0.0014(17) 0.003(2) 0.004(2)
C23 0.167(5) 0.061(3) 0.087(3) -0.008(2) 0.039(4) -0.023(3)
C24 0.138(5) 0.108(5) 0.106(4) -0.019(4) 0.052(4) -0.025(4)
C25 0.113(4) 0.097(4) 0.085(3) -0.014(3) 0.007(3) 0.007(4)
C26 0.114(4) 0.062(3) 0.091(3) 0.002(2) 0.003(3) 0.025(3)
C27 0.104(4) 0.047(2) 0.083(3) 0.006(2) 0.015(3) 0.010(2)
Cl1 0.1181(11) 0.1028(10) 0.1407(13) -0.0457(9) 0.0410(10) -0.0379(8)
N1 0.0630(19) 0.0426(16) 0.0487(16) 0.0010(13) -0.0040(15) -0.0044(14)
N2 0.065(2) 0.0573(19) 0.0545(18) -0.0007(15) -0.0090(15) -0.0130(15)
N3 0.083(2) 0.0435(16) 0.0425(16) -0.0009(13) -0.0029(15) 0.0050(15)
O1 0.114(2) 0.083(2) 0.0570(17) -0.0128(15) -0.0252(16) 0.0220(18)
O2 0.209(6) 0.157(4) 0.133(4) -0.025(3) 0.047(4) -0.054(4)
O3 0.226(6) 0.127(4) 0.242(7) -0.008(5) 0.083(5) -0.039(4)

loop_
_atom_type_symbol
_atom_type_description
_atom_type_scat_dispersion_real
_atom_type_scat_dispersion_imag
_atom_type_scat_source
C C 0.0033 0.0016 'International Tables Vol C Tables 4.2.6.8 and 6.1.1.4'
H H 0.0000 0.0000 'International Tables Vol C Tables 4.2.6.8 and 6.1.1.4'
N N 0.0061 0.0033 'International Tables Vol C Tables 4.2.6.8 and 6.1.1.4'
O O 0.0106 0.0060 'International Tables Vol C Tables 4.2.6.8 and 6.1.1.4'
Cl Cl 0.1484 0.1585 'International Tables Vol C Tables 4.2.6.8 and 6.1.1.4'

loop_
_geom_angle_atom_site_label_1
_geom_angle_atom_site_label_2
_geom_angle_atom_site_label_3
_geom_angle
C2 C1 C6 116.7(5)
C2 C1 C16 121.3(5)
C6 C1 C16 120.6(5)
C1 C2 C3 120.6(5)
C1 C2 H2 119.7
C3 C2 H2 119.7
C2 C3 C4 121.0(5)
C2 C3 H3 119.5
C4 C3 H3 119.5
C5 C4 C3 116.8(5)
C5 C4 C7 120.5(5)
C3 C4 C7 121.4(5)
C4 C5 C6 119.7(4)
C4 C5 H5 120.1
C6 C5 H5 120.1
C1 C6 C5 121.7(4)
C1 C6 H6 119.1
C5 C6 H6 119.1
C4 C7 C8 113.7(4)
C4 C7 H7A 108.8
C8 C7 H7A 108.8
C4 C7 H7B 108.8
C8 C7 H7B 108.8
H7A C7 H7B 107.7
C9 C8 C7 113.3(4)
C9 C8 H8A 108.9
C7 C8 H8A 108.9
C9 C8 H8B 108.9
C7 C8 H8B 108.9
H8A C8 H8B 107.7
C10 C9 C14 114.4(3)
C10 C9 C8 120.1(4)
C14 C9 C8 124.0(3)
C9 C10 C11 121.9(4)
C9 C10 H10 119.1
C11 C10 H10 119.1
C12 C11 C10 120.6(4)
C12 C11 H11 119.7
C10 C11 H11 119.7
C13 C12 C11 117.0(4)
C13 C12 C15 119.7(5)
C11 C12 C15 121.9(4)
C12 C13 C14 120.3(4)
C12 C13 H13 119.8
C14 C13 H13 119.8
C13 C14 C9 122.4(3)
C13 C14 N1 117.4(3)
C9 C14 N1 119.9(3)
C12 C15 C16 113.3(4)
C12 C15 H15A 108.9
C16 C15 H15A 108.9
C12 C15 H15B 108.9
C16 C15 H15B 108.9
H15A C15 H15B 107.7
C1 C16 C15 114.5(4)
C1 C16 H16A 108.6
C15 C16 H16A 108.6
C1 C16 H16B 108.6
C15 C16 H16B 108.6
H16A C16 H16B 107.6
N1 C17 N3 106.7(3)
N1 C17 H17 126.6
N3 C17 H17 126.6
N2 C18 N3 111.2(3)
N2 C18 C19 128.2(4)
N3 C18 C19 120.5(3)
O1 C19 C18 109.8(4)
O1 C19 H19A 109.7
C18 C19 H19A 109.7
O1 C19 H19B 109.7
C18 C19 H19B 109.7
H19A C19 H19B 108.2
O1 C20 C21 111.3(3)
O1 C20 H20A 109.4
C21 C20 H20A 109.4
O1 C20 H20B 109.4
C21 C20 H20B 109.4
H20A C20 H20B 108.0
N3 C21 C22 109.4(3)
N3 C21 C20 104.7(4)
C22 C21 C20 115.8(3)
N3 C21 H21 108.9
C22 C21 H21 108.9
C20 C21 H21 108.9
C27 C22 C23 117.9(4)
C27 C22 C21 122.3(4)
C23 C22 C21 119.8(4)
C22 C23 C24 121.1(5)
C22 C23 H23 119.4
C24 C23 H23 119.4
C25 C24 C23 120.1(6)
C25 C24 H24 119.9
C23 C24 H24 119.9
C24 C25 C26 119.5(5)
C24 C25 H25 120.2
C26 C25 H25 120.2
C27 C26 C25 120.5(5)
C27 C26 H26 119.7
C25 C26 H26 119.7
C22 C27 C26 120.8(5)
C22 C27 H27 119.6
C26 C27 H27 119.6
C17 N1 N2 110.7(3)
C17 N1 C14 127.8(3)
N2 N1 C14 121.1(3)
C18 N2 N1 104.0(3)
C17 N3 C18 107.4(3)
C17 N3 C21 127.8(3)
C18 N3 C21 124.8(3)
C20 O1 C19 110.7(3)
H2A O2 H2B 124(3)
H3A O3 H3B 120(3)

loop_
_geom_bond_atom_site_label_1
_geom_bond_atom_site_label_2
_geom_bond_distance
C1 C2 1.379(7)
C1 C6 1.384(6)
C1 C16 1.514(7)
C2 C3 1.385(8)
C2 H2 0.9300
C3 C4 1.399(7)
C3 H3 0.9300
C4 C5 1.381(6)
C4 C7 1.507(7)
C5 C6 1.395(6)
C5 H5 0.9300
C6 H6 0.9300
C7 C8 1.573(7)
C7 H7A 0.9700
C7 H7B 0.9700
C8 C9 1.489(5)
C8 H8A 0.9700
C8 H8B 0.9700
C9 C10 1.382(5)
C9 C14 1.404(5)
C10 C11 1.391(6)
C10 H10 0.9300
C11 C12 1.383(6)
C11 H11 0.9300
C12 C13 1.377(5)
C12 C15 1.532(7)
C13 C14 1.378(5)
C13 H13 0.9300
C14 N1 1.440(4)
C15 C16 1.541(8)
C15 H15A 0.9700
C15 H15B 0.9700
C16 H16A 0.9700
C16 H16B 0.9700
C17 N1 1.321(4)
C17 N3 1.337(4)
C17 H17 0.9300
C18 N2 1.305(5)
C18 N3 1.356(5)
C18 C19 1.504(5)
C19 O1 1.416(6)
C19 H19A 0.9700
C19 H19B 0.9700
C20 O1 1.411(6)
C20 C21 1.543(7)
C20 H20A 0.9700
C20 H20B 0.9700
C21 N3 1.495(4)
C21 C22 1.511(6)
C21 H21 0.9800
C22 C27 1.376(5)
C22 C23 1.387(6)
C23 C24 1.390(8)
C23 H23 0.9300
C24 C25 1.349(8)
C24 H24 0.9300
C25 C26 1.383(7)
C25 H25 0.9300
C26 C27 1.377(6)
C26 H26 0.9300
C27 H27 0.9300
N1 N2 1.388(4)
O2 H2A 0.8501(13)
O2 H2B 0.8500(12)
O3 H3A 0.8501(12)
O3 H3B 0.8501(11)
